data_4135640
loop_
_publ_author_name
'Petrov, Nino G.'
'Chartier, Patrick'
'Maris, Thierry'
'Wuest, James D.'

_publ_section_title
;
 Designing Tetraoxa[8]circulenes To Serve as Hosts and Sensors
;
_journal_issue 1
_journal_name_full 'Journal of the American Chemical Society'
_journal_page_first 556
_journal_page_last 572
_journal_paper_doi 10.1021/jacs.1c11728
_journal_volume 144
_journal_year 2021
_chemical_formula_moiety 'C112 H56 O4, 9(C H Cl3)'
_chemical_formula_sum 'C121 H65 Cl27 O4'
_chemical_formula_weight 2539.88
_space_group_crystal_system monoclinic
_space_group_IT_number 14
_space_group_name_Hall '-P 2ybc'
_space_group_name_H-M_alt 'P 1 21/c 1'
_atom_sites_solution_hydrogens mixed
_atom_sites_solution_primary dual
_audit_contact_author_name
;
;
_audit_creation_date 2019-07-10
_audit_creation_method
;
Olex2 1.2
(compiled 2018.05.29 svn.r3508 for OlexSys, GUI svn.r5506)
;
_cell_angle_alpha 90
_cell_angle_beta 108.354(5)
_cell_angle_gamma 90
_cell_formula_units_Z 2
_cell_length_a 18.667(2)
_cell_length_b 19.234(2)
_cell_length_c 16.2905(19)
_cell_measurement_reflns_used 3284
_cell_measurement_temperature 100
_cell_measurement_theta_max 67.348
_cell_measurement_theta_min 2.494
_cell_volume 5551.4(11)
_computing_cell_refinement
'SAINT (2013) V8.38A; Integration Software for Single Crystal Data. Bruker AXS Inc., Madison, WI 53719-1173.'
_computing_data_collection
;
APEX 2 (2013) Bruker AXS Inc., Madison, WI 53719-1173.
;
_computing_data_reduction
'SAINT (2013) V8.38A; Integration Software for Single Crystal Data. Bruker AXS Inc., Madison, WI 53719-1173.'
_computing_molecular_graphics 'Olex2 (Dolomanov et al., 2009)'
_computing_publication_material 'Olex2 (Dolomanov et al., 2009)'
_computing_structure_refinement 'XL (Sheldrick, 2008)'
_computing_structure_solution 'XT (Sheldrick, 2015)'
_diffrn_ambient_temperature 100
_diffrn_detector 'CCD area detector'
_diffrn_detector_area_resol_mean 8.3
_diffrn_detector_type 'Bruker APEX2 CCD'
_diffrn_measured_fraction_theta_full 0.987
_diffrn_measured_fraction_theta_max 0.983
_diffrn_measurement_device 'three-circle diffractometer'
_diffrn_measurement_device_type 'Bruker Smart APEX'
_diffrn_measurement_method '\w scans'
_diffrn_radiation_collimation 'Focusing mirrors'
_diffrn_radiation_monochromator 'Quazar MX Mirror Optics'
_diffrn_radiation_probe x-ray
_diffrn_radiation_type CuK\a
_diffrn_radiation_wavelength 1.54178
_diffrn_reflns_av_R_equivalents 0.0818
_diffrn_reflns_av_unetI/netI 0.0768
_diffrn_reflns_Laue_measured_fraction_full 0.987
_diffrn_reflns_Laue_measured_fraction_max 0.983
_diffrn_reflns_limit_h_max 22
_diffrn_reflns_limit_h_min -22
_diffrn_reflns_limit_k_max 23
_diffrn_reflns_limit_k_min -23
_diffrn_reflns_limit_l_max 16
_diffrn_reflns_limit_l_min -19
_diffrn_reflns_number 46843
_diffrn_reflns_point_group_measured_fraction_full 0.987
_diffrn_reflns_point_group_measured_fraction_max 0.983
_diffrn_reflns_theta_full 67.679
_diffrn_reflns_theta_max 70.029
_diffrn_reflns_theta_min 2.494
_diffrn_source 'Microfocus Source'
_diffrn_source_target Cu
_diffrn_source_type 'Incoatec I\mS High Brilliance Microsource'
_exptl_absorpt_coefficient_mu 6.507
_exptl_absorpt_correction_T_max 0.7533
_exptl_absorpt_correction_T_min 0.5204
_exptl_absorpt_correction_type multi-scan
_exptl_absorpt_process_details
'SADABS-2016/2 (Bruker,2016/2) was used for absorption correction. wR2(int) was 0.1144 before and 0.0642 after correction. The Ratio of minimum to maximum transmission is 0.6908. The \l/2 correction factor is Not present.'
_exptl_crystal_colour 'clear light colourless'
_exptl_crystal_colour_lustre clear
_exptl_crystal_colour_modifier light
_exptl_crystal_colour_primary colourless
_exptl_crystal_density_diffrn 1.519
_exptl_crystal_description plate
_exptl_crystal_F_000 2564
_exptl_crystal_recrystallization_method 'crystallized from CHCl3'
_exptl_crystal_size_max 0.13
_exptl_crystal_size_mid 0.08
_exptl_crystal_size_min 0.04
_refine_diff_density_max 0.978
_refine_diff_density_min -0.864
_refine_diff_density_rms 0.080
_refine_ls_extinction_coef .
_refine_ls_extinction_method none
_refine_ls_goodness_of_fit_ref 1.043
_refine_ls_hydrogen_treatment constr
_refine_ls_matrix_type full
_refine_ls_number_parameters 790
_refine_ls_number_reflns 10341
_refine_ls_number_restraints 128
_refine_ls_restrained_S_all 1.058
_refine_ls_R_factor_all 0.1504
_refine_ls_R_factor_gt 0.0884
_refine_ls_shift/su_max 0.000
_refine_ls_shift/su_mean 0.000
_refine_ls_structure_factor_coef Fsqd
_refine_ls_weighting_details 'w=1/[\s^2^(Fo^2^)+(0.1494P)^2^+4.2861P] where P=(Fo^2^+2Fc^2^)/3'
_refine_ls_weighting_scheme calc
_refine_ls_wR_factor_gt 0.2433
_refine_ls_wR_factor_ref 0.2903
_reflns_Friedel_coverage 0.000
_reflns_Friedel_fraction_full .
_reflns_Friedel_fraction_max .
_reflns_number_gt 5650
_reflns_number_total 10341
_reflns_threshold_expression 'I > 2\s(I)'
_cod_data_source_file jw2177_8_9CHCl3.cif
_cod_data_source_block jw2177
_cod_depositor_comments
;
The following automatic conversions were performed:

data item '_diffrn_radiation_probe' value 'X-ray' was changed to
'x-ray' in accordance with the built-in table derived from the CIF
Core dictionary named 'cif_core.dic' version 2.4.5 last updated on
2014-11-21.

Automatic conversion script
Id: cif_fix_values 8738 2021-04-28 16:35:53Z antanas 
;
_cod_original_cell_volume 5551.3(12)
_cod_database_code 4135640
_shelx_shelxl_version_number 2018/3
_shelx_space_group_comment
;
The symmetry employed for this shelxl refinement is uniquely defined
by the following loop, which should always be used as a source of
symmetry information in preference to the above space-group names.
They are only intended as comments.
;
_shelx_estimated_absorpt_t_max 0.781
_shelx_estimated_absorpt_t_min 0.485
_olex2_refinement_description
;
1. Fixed Uiso
 At 1.2 times of:
  All C(H) groups
2. Restrained distances
 C1B-Cl1B \\sim C1B-Cl2B \\sim C1B-Cl3B \\sim C1B-Cl1F \\sim C1B-Cl2F \\sim
C1B-Cl3F
 with sigma of 0.02
 C1E-Cl1E \\sim C1E-Cl2E \\sim C1E-Cl3E \\sim C1G-Cl1G \\sim C1G-Cl2G \\sim
C1G-Cl3G
 with sigma of 0.02
3. Uiso/Uaniso restraints and constraints
Cl1B \\sim Cl2B \\sim Cl2H \\sim Cl3B \\sim Cl3H \\sim Cl1F \\sim Cl1H \\sim
Cl2F \\sim Cl3F: within 2A with sigma of 0.002 and sigma for terminal atoms of
0.02
C1E \\sim Cl1E \\sim Cl2E \\sim Cl3E \\sim C1G \\sim Cl1G \\sim Cl2G \\sim
Cl3G: within 2A with sigma of 0.002 and sigma for terminal atoms of 0.02
: with sigma of 0.1 and sigma for terminal atoms of 0.2
Uiso(Cl3B) = Uiso(Cl1F)
4. Same fragment restrains
{C1E, Cl1E, Cl2E, Cl3E} sigma for 1-2: 0.001, 1-3: 0.04
as
{C1G, Cl1G, Cl2G, Cl3G}
5. Others
 Sof(Cl2F)=Sof(Cl3F)=1-FVAR(1)
 Sof(Cl1F)=Sof(Cl1H)=0.5*(1-FVAR(2))
 Sof(Cl2B)=Sof(Cl2H)=Sof(Cl3B)=Sof(Cl3H)=0.5*FVAR(2)
 Sof(Cl1B)=FVAR(1)
 Fixed Sof: Cl3C(0.5) Cl4C(0.5) Cl2D(0.5) Cl3D(0.5) Cl4D(0.5) Cl5D(0.5)
 C1E(0.25) H1E(0.25) Cl1E(0.25) Cl2E(0.25) Cl3E(0.25) C1G(0.25) H1G(0.25)
 Cl1G(0.25) Cl2G(0.25) Cl3G(0.25)
6.a Riding coordinates:
 C1B(H1B)
6.b Ternary CH refined with riding coordinates:
 C10(H10), C21(H21), C35(H35), C46(H46), C1A(H1A), C1C(H1C), C1D(H1D),
 C1E(H1E), C1G(H1G)
6.c Aromatic/amide H refined with riding coordinates:
 C12(H12), C14(H14), C15(H15), C16(H16), C17(H17), C19(H19), C23(H23),
 C25(H25), C26(H26), C27(H27), C28(H28), C30(H30), C37(H37), C39(H39), C40(H40),
  C41(H41), C42(H42), C44(H44), C48(H48), C50(H50), C51(H51), C52(H52),
 C53(H53), C55(H55)
;

loop_
_space_group_symop_operation_xyz
'x, y, z'
'-x, y+1/2, -z+1/2'
'-x, -y, -z'
'x, -y-1/2, z-1/2'

loop_
_atom_site_label
_atom_site_type_symbol
_atom_site_fract_x
_atom_site_fract_y
_atom_site_fract_z
_atom_site_U_iso_or_equiv
_atom_site_adp_type
_atom_site_occupancy
_atom_site_site_symmetry_order
_atom_site_calc_flag
_atom_site_refinement_flags_posn
_atom_site_refinement_flags_adp
_atom_site_refinement_flags_occupancy
_atom_site_disorder_assembly
_atom_site_disorder_group
O1 O 0.5184(2) 0.68587(18) 0.5957(3) 0.0481(10) Uani 1 1 d . . . . .
O2 O 0.6915(2) 0.44909(19) 0.6692(3) 0.0504(10) Uani 1 1 d . . . . .
C1 C 0.6577(3) 0.3384(3) 0.5887(4) 0.0504(14) Uani 1 1 d . . . . .
C2 C 0.6451(3) 0.4073(3) 0.6047(4) 0.0510(14) Uani 1 1 d . . . . .
C3 C 0.6546(3) 0.5136(3) 0.6588(5) 0.0501(14) Uani 1 1 d . . . . .
C4 C 0.5876(3) 0.5129(3) 0.5910(4) 0.0506(14) Uani 1 1 d . . . . .
C5 C 0.5432(3) 0.5721(3) 0.5721(4) 0.0480(14) Uani 1 1 d . . . . .
C6 C 0.4727(3) 0.5915(3) 0.5103(4) 0.0499(14) Uani 1 1 d . . . . .
C7 C 0.4192(3) 0.5568(3) 0.4438(4) 0.0470(13) Uani 1 1 d . . . . .
C8 C 0.4605(3) 0.6599(3) 0.5263(4) 0.0507(14) Uani 1 1 d . . . . .
C9 C 0.3984(3) 0.6967(3) 0.4765(5) 0.0525(15) Uani 1 1 d . . . . .
C10 C 0.3811(3) 0.7739(3) 0.4818(5) 0.0532(15) Uani 1 1 d . . . . .
H10 H 0.421168 0.799052 0.527683 0.064 Uiso 1 1 calc R . . . .
C11 C 0.3707(3) 0.8019(3) 0.3905(5) 0.0538(16) Uani 1 1 d . . . . .
C12 C 0.4082(3) 0.8553(3) 0.3686(5) 0.0554(16) Uani 1 1 d . . . . .
H12 H 0.447728 0.877768 0.411943 0.066 Uiso 1 1 calc R . . . .
C13 C 0.3893(4) 0.8780(3) 0.2818(5) 0.0557(16) Uani 1 1 d . . . . .
C14 C 0.4270(4) 0.9336(3) 0.2558(6) 0.0639(18) Uani 1 1 d . . . . .
H14 H 0.469003 0.954942 0.297067 0.077 Uiso 1 1 calc R . . . .
C15 C 0.4039(4) 0.9571(4) 0.1723(6) 0.070(2) Uani 1 1 d . . . . .
H15 H 0.429583 0.994474 0.155682 0.084 Uiso 1 1 calc R . . . .
C16 C 0.3427(4) 0.9259(4) 0.1119(6) 0.0679(19) Uani 1 1 d . . . . .
H16 H 0.325727 0.943823 0.054720 0.082 Uiso 1 1 calc R . . . .
C17 C 0.3063(4) 0.8703(3) 0.1321(5) 0.0612(17) Uani 1 1 d . . . . .
H17 H 0.265986 0.848671 0.088735 0.073 Uiso 1 1 calc R . . . .
C18 C 0.3287(4) 0.8450(3) 0.2179(5) 0.0557(16) Uani 1 1 d . . . . .
C19 C 0.2918(3) 0.7871(3) 0.2430(5) 0.0531(16) Uani 1 1 d . . . . .
H19 H 0.252904 0.763119 0.200555 0.064 Uiso 1 1 calc R . . . .
C20 C 0.3117(3) 0.7665(3) 0.3257(5) 0.0541(16) Uani 1 1 d . . . . .
C21 C 0.2763(3) 0.7077(3) 0.3617(5) 0.0526(15) Uani 1 1 d . . . . .
H21 H 0.236391 0.682052 0.316240 0.063 Uiso 1 1 calc R . . . .
C22 C 0.2471(3) 0.7416(3) 0.4295(5) 0.0527(15) Uani 1 1 d . . . . .
C23 C 0.1745(3) 0.7413(3) 0.4309(5) 0.0561(16) Uani 1 1 d . . . . .
H23 H 0.137187 0.715445 0.388751 0.067 Uiso 1 1 calc R . . . .
C24 C 0.1545(4) 0.7792(3) 0.4949(5) 0.0590(17) Uani 1 1 d . . . . .
C25 C 0.0790(4) 0.7797(3) 0.4982(5) 0.0617(17) Uani 1 1 d . . . . .
H25 H 0.041157 0.753596 0.457023 0.074 Uiso 1 1 calc R . . . .
C26 C 0.0607(4) 0.8167(4) 0.5593(6) 0.069(2) Uani 1 1 d . . . . .
H26 H 0.010439 0.815688 0.561469 0.083 Uiso 1 1 calc R . . . .
C27 C 0.1158(4) 0.8569(3) 0.6196(6) 0.0671(19) Uani 1 1 d . . . . .
H27 H 0.102542 0.882979 0.662223 0.081 Uiso 1 1 calc R . . . .
C28 C 0.1888(4) 0.8584(3) 0.6169(5) 0.0608(17) Uani 1 1 d . . . . .
H28 H 0.225482 0.886114 0.657376 0.073 Uiso 1 1 calc R . . . .
C29 C 0.2096(4) 0.8198(3) 0.5554(5) 0.0560(16) Uani 1 1 d . . . . .
C30 C 0.2850(4) 0.8179(3) 0.5535(5) 0.0531(15) Uani 1 1 d . . . . .
H30 H 0.323025 0.843539 0.595064 0.064 Uiso 1 1 calc R . . . .
C31 C 0.3033(3) 0.7800(3) 0.4930(5) 0.0532(15) Uani 1 1 d . . . . .
C32 C 0.5682(3) 0.6304(3) 0.6249(4) 0.0508(15) Uani 1 1 d . . . . .
C33 C 0.6330(3) 0.6309(3) 0.6937(4) 0.0503(14) Uani 1 1 d . . . . .
C34 C 0.6781(3) 0.5710(3) 0.7129(4) 0.0497(14) Uani 1 1 d . . . . .
C35 C 0.7463(3) 0.5767(3) 0.7940(4) 0.0519(15) Uani 1 1 d . . . . .
H35 H 0.778386 0.533973 0.805456 0.062 Uiso 1 1 calc R . . . .
C36 C 0.7136(3) 0.5933(3) 0.8663(5) 0.0517(15) Uani 1 1 d . . . . .
C37 C 0.7206(3) 0.5560(3) 0.9383(5) 0.0562(16) Uani 1 1 d . . . . .
H37 H 0.750600 0.515044 0.949093 0.067 Uiso 1 1 calc R . . . .
C38 C 0.6837(4) 0.5769(3) 0.9982(5) 0.0567(16) Uani 1 1 d . . . . .
C39 C 0.6894(4) 0.5392(4) 1.0746(5) 0.0679(19) Uani 1 1 d . . . . .
H39 H 0.719162 0.498084 1.086798 0.081 Uiso 1 1 calc R . . . .
C40 C 0.6536(5) 0.5602(4) 1.1309(6) 0.075(2) Uani 1 1 d . . . . .
H40 H 0.658251 0.533663 1.181497 0.090 Uiso 1 1 calc R . . . .
C41 C 0.6102(4) 0.6201(4) 1.1149(5) 0.0676(19) Uani 1 1 d . . . . .
H41 H 0.585574 0.634567 1.154921 0.081 Uiso 1 1 calc R . . . .
C42 C 0.6024(4) 0.6585(4) 1.0423(5) 0.0626(18) Uani 1 1 d . . . . .
H42 H 0.572312 0.699346 1.032072 0.075 Uiso 1 1 calc R . . . .
C43 C 0.6386(4) 0.6379(3) 0.9824(5) 0.0571(16) Uani 1 1 d . . . . .
C44 C 0.6312(3) 0.6754(3) 0.9049(5) 0.0566(16) Uani 1 1 d . . . . .
H44 H 0.600869 0.716118 0.892635 0.068 Uiso 1 1 calc R . . . .
C45 C 0.6667(3) 0.6540(3) 0.8477(4) 0.0500(14) Uani 1 1 d . . . . .
C46 C 0.6616(3) 0.6879(3) 0.7610(5) 0.0523(15) Uani 1 1 d . . . . .
H46 H 0.629001 0.730336 0.748685 0.063 Uiso 1 1 calc R . . . .
C47 C 0.7426(3) 0.7023(3) 0.7627(4) 0.0526(15) Uani 1 1 d . . . . .
C48 C 0.7694(4) 0.7637(3) 0.7438(4) 0.0574(16) Uani 1 1 d . . . . .
H48 H 0.737436 0.803297 0.730984 0.069 Uiso 1 1 calc R . . . .
C49 C 0.8444(4) 0.7690(3) 0.7430(5) 0.0591(16) Uani 1 1 d . . . . .
C50 C 0.8744(4) 0.8319(4) 0.7217(5) 0.071(2) Uani 1 1 d . . . . .
H50 H 0.843769 0.872417 0.709350 0.085 Uiso 1 1 calc R . . . .
C51 C 0.9461(5) 0.8349(4) 0.7188(6) 0.079(2) Uani 1 1 d . . . . .
H51 H 0.965070 0.877047 0.703362 0.095 Uiso 1 1 calc R . . . .
C52 C 0.9928(4) 0.7749(5) 0.7389(6) 0.079(2) Uani 1 1 d . . . . .
H52 H 1.043331 0.777499 0.737981 0.094 Uiso 1 1 calc R . . . .
C53 C 0.9657(4) 0.7129(4) 0.7597(5) 0.070(2) Uani 1 1 d . . . . .
H53 H 0.997219 0.672935 0.772312 0.084 Uiso 1 1 calc R . . . .
C54 C 0.8912(4) 0.7090(4) 0.7622(5) 0.0608(17) Uani 1 1 d . . . . .
C55 C 0.8617(3) 0.6453(3) 0.7815(4) 0.0552(15) Uani 1 1 d . . . . .
H55 H 0.892894 0.605184 0.795353 0.066 Uiso 1 1 calc R . . . .
C56 C 0.7887(3) 0.6418(3) 0.7802(4) 0.0540(15) Uani 1 1 d . . . . .
C1A C 0.4748(4) 0.8441(3) 0.7916(5) 0.0621(17) Uani 1 1 d . . . . .
H1A H 0.441755 0.832750 0.827564 0.074 Uiso 1 1 calc R . . . .
Cl1A Cl 0.43897(10) 0.91926(8) 0.72865(13) 0.0655(5) Uani 1 1 d . . . . .
Cl2A Cl 0.56688(13) 0.85943(9) 0.86021(15) 0.0860(7) Uani 1 1 d . . . . .
Cl3A Cl 0.47436(9) 0.77375(8) 0.72299(13) 0.0634(5) Uani 1 1 d . . . . .
C1B C 0.7757(6) 0.6895(5) 0.4597(7) 0.115(4) Uani 1 1 d D . . . .
H1B H 0.757753 0.734389 0.429264 0.138 Uiso 1 1 d R . . A 1
Cl1B Cl 0.7522(11) 0.6534(8) 0.5437(11) 0.150(6) Uani 0.321(5) 1 d D U P B 1
Cl2B Cl 0.8595(11) 0.7268(15) 0.5242(15) 0.1135(19) Uiso 0.160(3) 1 d D U P B 1
Cl2H Cl 0.8780(11) 0.6808(11) 0.5239(16) 0.1138(19) Uiso 0.160(3) 1 d . U P B 1
Cl3B Cl 0.8767(9) 0.7035(14) 0.4930(18) 0.1155(17) Uiso 0.160(3) 1 d D U P B 1
Cl3H Cl 0.8938(11) 0.6530(10) 0.4677(13) 0.1123(19) Uiso 0.160(3) 1 d . U P B 1
Cl1F Cl 0.8292(5) 0.7737(5) 0.4990(6) 0.1155(17) Uiso 0.340(3) 1 d D U P B 2
Cl1H Cl 0.8582(7) 0.7273(7) 0.4947(8) 0.1118(18) Uiso 0.340(3) 1 d . U P B 2
Cl2F Cl 0.7699(2) 0.60788(15) 0.4060(2) 0.0857(11) Uani 0.679(5) 1 d D U P B 2
Cl3F Cl 0.7339(4) 0.6761(3) 0.5433(4) 0.0964(16) Uani 0.679(5) 1 d D U P B 2
C1C C 0.8402(9) 0.4153(5) 0.2558(11) 0.151(6) Uani 1 1 d . . . . .
H1C H 0.787832 0.396607 0.230566 0.181 Uiso 1 1 calc R . . C 2
Cl1C Cl 0.88788(14) 0.35209(12) 0.3322(3) 0.1433(15) Uani 1 1 d . . . . .
Cl2C Cl 0.8294(2) 0.48912(13) 0.2977(2) 0.1315(12) Uani 1 1 d . . . . .
Cl3C Cl 0.8407(2) 0.3914(2) 0.1732(4) 0.0842(12) Uani 0.5 1 d . . P D 1
Cl4C Cl 0.8749(3) 0.4301(2) 0.1584(3) 0.0866(12) Uani 0.5 1 d . . P D 2
C1D C 0.9006(5) 0.4815(5) 0.5667(8) 0.100(3) Uani 1 1 d . . . . .
H1D H 0.880910 0.513733 0.516435 0.120 Uiso 1 1 calc R . . E 1
Cl1D Cl 0.82664(15) 0.45881(15) 0.6082(3) 0.1264(11) Uani 1 1 d . . . F 1
Cl2D Cl 0.9316(3) 0.5609(3) 0.6005(6) 0.122(2) Uani 0.5 1 d . . P F 2
Cl3D Cl 0.9671(4) 0.5280(5) 0.6570(7) 0.155(3) Uani 0.5 1 d . . P F 1
Cl4D Cl 0.9719(4) 0.4195(5) 0.5944(7) 0.140(4) Uani 0.5 1 d . . P F 2
Cl5D Cl 0.9391(7) 0.4167(4) 0.5385(7) 0.160(4) Uani 0.5 1 d . . P F 1
C1E C 1.0172(10) 0.5239(12) 0.9686(11) 0.070(4) Uani 0.25 1 d D U P G -1
H1E H 1.046351 0.568394 0.982660 0.085 Uiso 0.25 1 calc R . P G -1
Cl1E Cl 1.0072(16) 0.5042(14) 0.8619(12) 0.117(7) Uani 0.25 1 d D U P G -1
Cl2E Cl 1.0662(14) 0.4623(14) 1.0431(13) 0.090(6) Uani 0.25 1 d D U P G -1
Cl3E Cl 0.9291(10) 0.5393(14) 0.9794(13) 0.055(4) Uani 0.25 1 d D U P G -1
C1G C 0.9744(10) 0.4816(12) 1.0441(10) 0.070(4) Uani 0.25 1 d D U P H -2
H1G H 0.946096 0.436641 1.033181 0.084 Uiso 0.25 1 calc R . P H -2
Cl1G Cl 1.0534(10) 0.4713(14) 1.0112(15) 0.083(5) Uani 0.25 1 d D U P H -2
Cl2G Cl 0.9123(10) 0.5464(12) 0.9909(13) 0.078(5) Uani 0.25 1 d D U P H -2
Cl3G Cl 0.9994(9) 0.4984(8) 1.1541(9) 0.061(3) Uani 0.25 1 d D U P H -2

loop_
_atom_site_aniso_label
_atom_site_aniso_U_11
_atom_site_aniso_U_22
_atom_site_aniso_U_33
_atom_site_aniso_U_23
_atom_site_aniso_U_13
_atom_site_aniso_U_12
O1 0.044(2) 0.0436(18) 0.053(3) -0.0030(19) 0.0101(19) 0.0023(15)
O2 0.043(2) 0.0460(19) 0.055(3) -0.0026(19) 0.0060(19) 0.0064(15)
C1 0.045(3) 0.049(3) 0.056(4) 0.002(3) 0.014(3) 0.005(2)
C2 0.048(3) 0.049(3) 0.055(4) -0.003(3) 0.014(3) -0.002(2)
C3 0.048(3) 0.047(3) 0.055(4) 0.004(3) 0.017(3) 0.008(2)
C4 0.044(3) 0.049(3) 0.057(4) -0.008(3) 0.013(3) -0.003(2)
C5 0.044(3) 0.050(3) 0.047(4) -0.003(3) 0.010(3) 0.002(2)
C6 0.046(3) 0.051(3) 0.050(4) -0.002(3) 0.012(3) 0.002(2)
C7 0.045(3) 0.045(3) 0.051(4) -0.002(3) 0.016(3) 0.002(2)
C8 0.042(3) 0.050(3) 0.056(4) -0.001(3) 0.011(3) 0.000(2)
C9 0.045(3) 0.049(3) 0.063(4) 0.000(3) 0.018(3) 0.004(2)
C10 0.048(3) 0.045(3) 0.059(4) -0.006(3) 0.006(3) 0.004(2)
C11 0.041(3) 0.050(3) 0.068(5) 0.001(3) 0.015(3) 0.008(2)
C12 0.045(3) 0.047(3) 0.068(5) -0.007(3) 0.009(3) 0.006(2)
C13 0.055(4) 0.050(3) 0.062(5) -0.004(3) 0.019(3) 0.008(3)
C14 0.061(4) 0.057(3) 0.079(6) -0.005(4) 0.030(4) -0.004(3)
C15 0.079(5) 0.059(4) 0.076(6) -0.002(4) 0.031(4) -0.002(3)
C16 0.072(5) 0.067(4) 0.070(5) 0.003(4) 0.031(4) 0.002(3)
C17 0.067(4) 0.059(3) 0.061(5) 0.003(3) 0.027(4) 0.003(3)
C18 0.060(4) 0.044(3) 0.070(5) -0.003(3) 0.029(3) 0.005(2)
C19 0.046(3) 0.048(3) 0.068(5) -0.007(3) 0.021(3) 0.005(2)
C20 0.048(3) 0.048(3) 0.060(5) -0.002(3) 0.008(3) 0.009(2)
C21 0.047(3) 0.049(3) 0.057(4) 0.001(3) 0.009(3) 0.007(2)
C22 0.051(3) 0.050(3) 0.053(4) 0.005(3) 0.011(3) 0.008(2)
C23 0.050(3) 0.049(3) 0.063(5) 0.007(3) 0.008(3) 0.004(2)
C24 0.057(4) 0.049(3) 0.068(5) 0.010(3) 0.016(3) 0.011(3)
C25 0.057(4) 0.059(3) 0.069(5) 0.008(3) 0.020(4) 0.008(3)
C26 0.063(4) 0.062(4) 0.091(6) 0.015(4) 0.036(4) 0.014(3)
C27 0.074(5) 0.058(3) 0.076(5) 0.003(4) 0.033(4) 0.014(3)
C28 0.067(4) 0.053(3) 0.060(5) 0.008(3) 0.017(3) 0.012(3)
C29 0.060(4) 0.046(3) 0.057(4) 0.007(3) 0.012(3) 0.013(3)
C30 0.053(3) 0.047(3) 0.058(4) 0.001(3) 0.015(3) 0.004(2)
C31 0.049(3) 0.041(3) 0.065(4) 0.005(3) 0.012(3) 0.008(2)
C32 0.042(3) 0.050(3) 0.057(4) 0.000(3) 0.012(3) 0.003(2)
C33 0.049(3) 0.051(3) 0.051(4) -0.004(3) 0.016(3) -0.002(2)
C34 0.041(3) 0.052(3) 0.050(4) -0.002(3) 0.007(3) 0.002(2)
C35 0.044(3) 0.050(3) 0.057(4) -0.005(3) 0.009(3) 0.003(2)
C36 0.047(3) 0.048(3) 0.054(4) -0.008(3) 0.008(3) -0.007(2)
C37 0.046(3) 0.052(3) 0.065(5) -0.004(3) 0.010(3) 0.000(2)
C38 0.055(4) 0.056(3) 0.057(4) 0.001(3) 0.016(3) -0.010(3)
C39 0.060(4) 0.067(4) 0.076(6) 0.003(4) 0.021(4) 0.002(3)
C40 0.081(5) 0.079(5) 0.072(6) 0.007(4) 0.033(5) -0.008(4)
C41 0.066(4) 0.078(4) 0.062(5) -0.001(4) 0.025(4) -0.009(3)
C42 0.052(4) 0.065(4) 0.068(5) -0.011(4) 0.016(3) -0.006(3)
C43 0.049(3) 0.061(3) 0.061(4) -0.002(3) 0.016(3) -0.008(3)
C44 0.050(3) 0.049(3) 0.064(5) -0.006(3) 0.008(3) 0.000(2)
C45 0.047(3) 0.046(3) 0.054(4) -0.002(3) 0.011(3) -0.002(2)
C46 0.046(3) 0.048(3) 0.060(4) -0.001(3) 0.012(3) 0.005(2)
C47 0.053(3) 0.054(3) 0.045(4) -0.009(3) 0.006(3) -0.002(2)
C48 0.059(4) 0.059(3) 0.050(4) -0.006(3) 0.010(3) 0.001(3)
C49 0.053(4) 0.064(4) 0.056(4) 0.001(3) 0.011(3) -0.006(3)
C50 0.071(5) 0.068(4) 0.068(5) 0.001(4) 0.015(4) -0.008(3)
C51 0.071(5) 0.085(5) 0.081(6) 0.009(5) 0.025(4) -0.024(4)
C52 0.054(4) 0.100(6) 0.079(6) 0.017(5) 0.017(4) -0.010(4)
C53 0.059(4) 0.087(5) 0.063(5) 0.006(4) 0.017(4) 0.001(3)
C54 0.049(3) 0.077(4) 0.051(4) -0.005(3) 0.007(3) -0.007(3)
C55 0.051(3) 0.064(3) 0.048(4) 0.001(3) 0.012(3) 0.007(3)
C56 0.050(3) 0.061(3) 0.046(4) -0.004(3) 0.008(3) 0.003(3)
C1A 0.076(5) 0.051(3) 0.060(5) 0.002(3) 0.023(4) 0.006(3)
Cl1A 0.0691(10) 0.0519(7) 0.0688(12) -0.0019(8) 0.0123(9) 0.0014(7)
Cl2A 0.0935(14) 0.0572(9) 0.0834(15) -0.0100(9) -0.0062(11) 0.0070(8)
Cl3A 0.0560(9) 0.0542(7) 0.0761(12) -0.0120(8) 0.0150(8) -0.0019(6)
C1B 0.135(10) 0.103(7) 0.116(10) -0.018(7) 0.051(8) 0.004(7)
Cl1B 0.167(13) 0.101(9) 0.132(10) 0.026(7) -0.024(9) -0.006(8)
Cl2F 0.121(3) 0.0700(16) 0.0615(19) -0.0041(14) 0.0219(18) 0.0247(16)
Cl3F 0.115(3) 0.108(4) 0.062(2) 0.010(2) 0.023(2) 0.040(3)
C1C 0.194(14) 0.073(6) 0.210(17) 0.039(8) 0.096(13) 0.038(7)
Cl1C 0.0692(13) 0.0789(13) 0.270(5) 0.061(2) 0.0372(19) 0.0028(10)
Cl2C 0.202(3) 0.0825(14) 0.113(2) 0.0138(15) 0.054(2) 0.0489(18)
Cl3C 0.077(2) 0.074(2) 0.099(4) -0.014(2) 0.024(2) -0.0029(19)
Cl4C 0.080(3) 0.085(2) 0.094(3) 0.010(2) 0.025(2) -0.005(2)
C1D 0.081(6) 0.091(6) 0.120(9) 0.023(6) 0.021(6) -0.004(5)
Cl1D 0.0839(16) 0.1072(17) 0.190(3) 0.014(2) 0.0450(19) -0.0185(13)
Cl2D 0.081(3) 0.088(3) 0.176(7) 0.021(4) 0.011(4) -0.016(2)
Cl3D 0.101(5) 0.166(7) 0.201(9) -0.087(7) 0.051(5) -0.053(5)
Cl4D 0.097(4) 0.127(5) 0.181(9) 0.001(6) 0.022(5) 0.045(4)
Cl5D 0.256(12) 0.092(4) 0.184(10) -0.036(6) 0.146(9) -0.045(6)
C1E 0.061(6) 0.065(6) 0.085(8) -0.011(6) 0.022(6) 0.000(6)
Cl1E 0.114(11) 0.084(11) 0.150(14) 0.005(10) 0.036(11) -0.001(9)
Cl2E 0.066(8) 0.084(7) 0.098(12) -0.007(9) -0.005(8) 0.010(6)
Cl3E 0.038(7) 0.074(8) 0.062(7) -0.007(6) 0.030(6) 0.013(5)
C1G 0.061(6) 0.064(6) 0.085(8) -0.011(6) 0.022(6) 0.000(5)
Cl1G 0.071(9) 0.087(9) 0.089(10) -0.021(8) 0.025(8) -0.004(7)
Cl2G 0.057(8) 0.086(6) 0.089(9) -0.011(6) 0.018(6) 0.013(6)
Cl3G 0.072(6) 0.043(5) 0.079(6) -0.007(4) 0.039(5) -0.001(4)

loop_
_atom_type_symbol
_atom_type_description
_atom_type_scat_dispersion_real
_atom_type_scat_dispersion_imag
_atom_type_scat_source
C C 0.0181 0.0091 'International Tables Vol C Tables 4.2.6.8 and 6.1.1.4'
H H 0.0000 0.0000 'International Tables Vol C Tables 4.2.6.8 and 6.1.1.4'
Cl Cl 0.3639 0.7018 'International Tables Vol C Tables 4.2.6.8 and 6.1.1.4'
O O 0.0492 0.0322 'International Tables Vol C Tables 4.2.6.8 and 6.1.1.4'

loop_
_geom_angle_atom_site_label_1
_geom_angle_atom_site_label_2
_geom_angle_atom_site_label_3
_geom_angle
_geom_angle_site_symmetry_1
_geom_angle_site_symmetry_3
C8 O1 C32 105.4(4) . .
C2 O2 C3 104.8(4) . .
C2 C1 C9 118.0(6) . 3_666
C2 C1 C21 127.8(6) . 3_666
C9 C1 C21 114.0(5) 3_666 3_666
O2 C2 C7 111.3(5) . 3_666
C1 C2 O2 126.4(6) . .
C1 C2 C7 122.3(6) . 3_666
C4 C3 O2 111.9(5) . .
C4 C3 C34 122.5(5) . .
C34 C3 O2 125.4(6) . .
C3 C4 C5 119.8(6) . .
C3 C4 C7 105.5(5) . 3_666
C5 C4 C7 134.7(6) . 3_666
C4 C5 C6 136.3(6) . .
C4 C5 C32 117.5(6) . .
C32 C5 C6 106.1(5) . .
C7 C6 C5 134.2(5) . .
C8 C6 C5 106.6(5) . .
C8 C6 C7 119.2(6) . .
C2 C7 C4 106.5(5) 3_666 3_666
C6 C7 C2 118.8(5) . 3_666
C6 C7 C4 134.8(6) . 3_666
C6 C8 O1 111.5(5) . .
C6 C8 C9 122.4(6) . .
C9 C8 O1 126.0(5) . .
C1 C9 C10 112.8(5) 3_666 .
C8 C9 C1 119.0(5) . 3_666
C8 C9 C10 128.1(6) . .
C9 C10 H10 113.0 . .
C9 C10 C11 104.5(5) . .
C11 C10 H10 113.0 . .
C31 C10 C9 107.9(5) . .
C31 C10 H10 113.0 . .
C31 C10 C11 104.7(5) . .
C12 C11 C10 127.2(6) . .
C12 C11 C20 120.4(7) . .
C20 C11 C10 112.3(5) . .
C11 C12 H12 119.6 . .
C11 C12 C13 120.8(6) . .
C13 C12 H12 119.6 . .
C12 C13 C14 122.7(7) . .
C12 C13 C18 119.0(6) . .
C14 C13 C18 118.3(7) . .
C13 C14 H14 119.5 . .
C15 C14 C13 121.0(7) . .
C15 C14 H14 119.5 . .
C14 C15 H15 120.2 . .
C14 C15 C16 119.6(7) . .
C16 C15 H15 120.2 . .
C15 C16 H16 118.9 . .
C17 C16 C15 122.1(8) . .
C17 C16 H16 118.9 . .
C16 C17 H17 120.2 . .
C16 C17 C18 119.6(7) . .
C18 C17 H17 120.2 . .
C13 C18 C19 118.7(7) . .
C17 C18 C13 119.4(6) . .
C17 C18 C19 121.9(7) . .
C18 C19 H19 119.7 . .
C20 C19 C18 120.6(7) . .
C20 C19 H19 119.7 . .
C11 C20 C21 113.3(6) . .
C19 C20 C11 120.4(6) . .
C19 C20 C21 126.3(6) . .
C1 C21 H21 113.2 3_666 .
C20 C21 C1 105.1(5) . 3_666
C20 C21 H21 113.2 . .
C20 C21 C22 105.1(5) . .
C22 C21 C1 106.2(5) . 3_666
C22 C21 H21 113.2 . .
C23 C22 C21 126.6(6) . .
C23 C22 C31 119.9(6) . .
C31 C22 C21 113.4(5) . .
C22 C23 H23 119.8 . .
C22 C23 C24 120.3(6) . .
C24 C23 H23 119.8 . .
C23 C24 C25 121.6(7) . .
C29 C24 C23 119.6(6) . .
C29 C24 C25 118.8(7) . .
C24 C25 H25 119.6 . .
C26 C25 C24 120.8(7) . .
C26 C25 H25 119.6 . .
C25 C26 H26 119.9 . .
C25 C26 C27 120.3(7) . .
C27 C26 H26 119.9 . .
C26 C27 H27 119.9 . .
C28 C27 C26 120.1(7) . .
C28 C27 H27 119.9 . .
C27 C28 H28 119.6 . .
C27 C28 C29 120.8(7) . .
C29 C28 H28 119.6 . .
C24 C29 C30 118.8(6) . .
C28 C29 C24 119.1(6) . .
C28 C29 C30 122.1(7) . .
C29 C30 H30 119.7 . .
C31 C30 C29 120.6(6) . .
C31 C30 H30 119.7 . .
C22 C31 C10 112.7(6) . .
C30 C31 C10 126.6(6) . .
C30 C31 C22 120.7(6) . .
O1 C32 C5 110.2(5) . .
C33 C32 O1 126.6(5) . .
C33 C32 C5 123.2(5) . .
C32 C33 C34 119.4(6) . .
C32 C33 C46 127.9(5) . .
C34 C33 C46 112.4(6) . .
C3 C34 C33 117.5(6) . .
C3 C34 C35 128.0(5) . .
C33 C34 C35 114.4(5) . .
C34 C35 H35 113.0 . .
C34 C35 C56 105.1(5) . .
C36 C35 C34 104.9(5) . .
C36 C35 H35 113.0 . .
C36 C35 C56 107.1(5) . .
C56 C35 H35 113.0 . .
C37 C36 C35 127.6(6) . .
C37 C36 C45 120.3(6) . .
C45 C36 C35 111.9(6) . .
C36 C37 H37 119.6 . .
C36 C37 C38 120.9(6) . .
C38 C37 H37 119.6 . .
C37 C38 C43 119.9(6) . .
C39 C38 C37 122.7(6) . .
C39 C38 C43 117.4(6) . .
C38 C39 H39 119.2 . .
C40 C39 C38 121.7(7) . .
C40 C39 H39 119.2 . .
C39 C40 H40 119.8 . .
C39 C40 C41 120.3(8) . .
C41 C40 H40 119.8 . .
C40 C41 H41 119.7 . .
C42 C41 C40 120.7(7) . .
C42 C41 H41 119.7 . .
C41 C42 H42 119.8 . .
C41 C42 C43 120.5(7) . .
C43 C42 H42 119.8 . .
C38 C43 C44 117.8(6) . .
C42 C43 C38 119.5(7) . .
C42 C43 C44 122.7(6) . .
C43 C44 H44 119.3 . .
C45 C44 C43 121.4(6) . .
C45 C44 H44 119.3 . .
C36 C45 C46 113.5(6) . .
C44 C45 C36 119.7(6) . .
C44 C45 C46 126.7(5) . .
C33 C46 C45 105.3(5) . .
C33 C46 H46 113.0 . .
C33 C46 C47 105.2(5) . .
C45 C46 H46 113.0 . .
C45 C46 C47 106.6(5) . .
C47 C46 H46 113.0 . .
C48 C47 C46 126.0(6) . .
C48 C47 C56 121.0(6) . .
C56 C47 C46 112.8(5) . .
C47 C48 H48 119.9 . .
C47 C48 C49 120.3(6) . .
C49 C48 H48 119.9 . .
C48 C49 C50 122.2(7) . .
C48 C49 C54 119.0(6) . .
C54 C49 C50 118.8(6) . .
C49 C50 H50 119.5 . .
C51 C50 C49 120.9(7) . .
C51 C50 H50 119.5 . .
C50 C51 H51 120.1 . .
C50 C51 C52 119.9(7) . .
C52 C51 H51 120.1 . .
C51 C52 H52 119.6 . .
C53 C52 C51 120.9(7) . .
C53 C52 H52 119.6 . .
C52 C53 H53 120.2 . .
C52 C53 C54 119.7(7) . .
C54 C53 H53 120.2 . .
C49 C54 C55 119.6(6) . .
C53 C54 C49 119.8(7) . .
C53 C54 C55 120.6(7) . .
C54 C55 H55 120.1 . .
C56 C55 C54 119.8(6) . .
C56 C55 H55 120.1 . .
C47 C56 C35 112.9(5) . .
C55 C56 C35 126.9(6) . .
C55 C56 C47 120.2(6) . .
Cl1A C1A H1A 109.0 . .
Cl2A C1A H1A 109.0 . .
Cl2A C1A Cl1A 110.2(4) . .
Cl3A C1A H1A 109.0 . .
Cl3A C1A Cl1A 109.5(4) . .
Cl3A C1A Cl2A 110.1(4) . .
Cl1B C1B H1B 128.1 . .
Cl1B C1B Cl2B 95.4(12) . .
Cl1B C1B Cl2H 89.5(11) . .
Cl1B C1B Cl3B 109.0(13) . .
Cl2B C1B H1B 92.3 . .
Cl2H C1B H1B 118.5 . .
Cl3B C1B H1B 100.0 . .
Cl1H C1B Cl2F 117.8(7) . .
Cl1H C1B Cl3F 112.8(8) . .
Cl2F C1B Cl1F 149.0(6) . .
Cl2F C1B Cl3F 105.9(5) . .
Cl3F C1B Cl1F 100.0(6) . .
C1B Cl2B Cl3H 77.1(11) . .
Cl2H Cl2B C1B 82.7(19) . .
Cl3B Cl2B C1B 81.6(14) . .
Cl2B Cl2H C1B 67.1(16) . .
Cl2B Cl2H Cl3H 127(3) . .
Cl3B Cl2H C1B 74(2) . .
Cl3B Cl2H Cl3H 70(4) . .
Cl3H Cl2H C1B 93.9(17) . .
Cl2B Cl3B C1B 72.0(13) . .
Cl2B Cl3B Cl3H 155(4) . .
Cl2H Cl3B C1B 85(3) . .
Cl2H Cl3B Cl2B 79(4) . .
Cl2H Cl3B Cl3H 76(4) . .
Cl3H Cl3B C1B 98.5(17) . .
Cl1F Cl1H C1B 87.3(10) . .
Cl1C C1C H1C 104.7 . .
Cl1C C1C Cl4C 117.3(7) . .
Cl2C C1C H1C 104.7 . .
Cl2C C1C Cl1C 114.2(10) . .
Cl2C C1C Cl4C 109.8(6) . .
Cl3C C1C Cl1C 107.0(7) . .
Cl3C C1C Cl2C 136.1(9) . .
Cl4C C1C H1C 104.7 . .
Cl1D C1D H1D 109.6 . .
Cl1D C1D Cl3D 103.1(7) . .
Cl2D C1D Cl4D 112.7(7) . .
Cl3D C1D H1D 109.6 . .
Cl5D C1D H1D 109.6 . .
Cl5D C1D Cl1D 113.5(6) . .
Cl5D C1D Cl3D 111.3(8) . .
Cl1E C1E H1E 107.2 . .
Cl1E C1E Cl2E 114.7(14) . .
Cl1E C1E Cl3E 109.4(12) . .
Cl2E C1E H1E 107.2 . .
Cl3E C1E H1E 107.2 . .
Cl3E C1E Cl2E 110.7(13) . .
Cl1G C1G H1G 107.4 . .
Cl1G C1G Cl2G 115.3(12) . .
Cl1G C1G Cl3G 111.2(11) . .
Cl2G C1G H1G 107.4 . .
Cl3G C1G H1G 107.4 . .
Cl3G C1G Cl2G 107.7(12) . .

loop_
_geom_bond_atom_site_label_1
_geom_bond_atom_site_label_2
_geom_bond_distance
_geom_bond_site_symmetry_2
O1 C8 1.389(7) .
O1 C32 1.396(7) .
O2 C2 1.388(7) .
O2 C3 1.402(6) .
C1 C2 1.385(8) .
C1 C9 1.407(9) 3_666
C1 C21 1.525(8) 3_666
C2 C7 1.395(8) 3_666
C3 C4 1.384(9) .
C3 C34 1.395(9) .
C4 C5 1.386(8) .
C4 C7 1.444(8) 3_666
C5 C6 1.433(8) .
C5 C32 1.400(8) .
C6 C7 1.392(9) .
C6 C8 1.373(8) .
C8 C9 1.382(8) .
C9 C10 1.529(8) .
C10 H10 1.0000 .
C10 C11 1.536(10) .
C10 C31 1.524(8) .
C11 C12 1.353(9) .
C11 C20 1.434(9) .
C12 H12 0.9500 .
C12 C13 1.414(10) .
C13 C14 1.416(9) .
C13 C18 1.422(10) .
C14 H14 0.9500 .
C14 C15 1.369(11) .
C15 H15 0.9500 .
C15 C16 1.387(11) .
C16 H16 0.9500 .
C16 C17 1.361(9) .
C17 H17 0.9500 .
C17 C18 1.414(10) .
C18 C19 1.435(9) .
C19 H19 0.9500 .
C19 C20 1.340(10) .
C20 C21 1.518(9) .
C21 H21 1.0000 .
C21 C22 1.523(9) .
C22 C23 1.362(9) .
C22 C31 1.426(9) .
C23 H23 0.9500 .
C23 C24 1.417(10) .
C24 C25 1.426(9) .
C24 C29 1.414(10) .
C25 H25 0.9500 .
C25 C26 1.352(10) .
C26 H26 0.9500 .
C26 C27 1.408(11) .
C27 H27 0.9500 .
C27 C28 1.379(10) .
C28 H28 0.9500 .
C28 C29 1.398(10) .
C29 C30 1.417(9) .
C30 H30 0.9500 .
C30 C31 1.354(9) .
C32 C33 1.366(9) .
C33 C34 1.402(8) .
C33 C46 1.523(9) .
C34 C35 1.522(9) .
C35 H35 1.0000 .
C35 C36 1.521(9) .
C35 C56 1.535(9) .
C36 C37 1.345(10) .
C36 C45 1.433(8) .
C37 H37 0.9500 .
C37 C38 1.418(10) .
C38 C39 1.416(10) .
C38 C43 1.420(9) .
C39 H39 0.9500 .
C39 C40 1.355(11) .
C40 H40 0.9500 .
C40 C41 1.386(11) .
C41 H41 0.9500 .
C41 C42 1.362(11) .
C42 H42 0.9500 .
C42 C43 1.408(10) .
C43 C44 1.422(10) .
C44 H44 0.9500 .
C44 C45 1.366(9) .
C45 C46 1.530(9) .
C46 H46 1.0000 .
C46 C47 1.530(8) .
C47 C48 1.355(9) .
C47 C56 1.422(8) .
C48 H48 0.9500 .
C48 C49 1.407(9) .
C49 C50 1.422(9) .
C49 C54 1.420(10) .
C50 H50 0.9500 .
C50 C51 1.354(10) .
C51 H51 0.9500 .
C51 C52 1.422(12) .
C52 H52 0.9500 .
C52 C53 1.378(11) .
C53 H53 0.9500 .
C53 C54 1.405(9) .
C54 C55 1.420(9) .
C55 H55 0.9500 .
C55 C56 1.356(9) .
C1A H1A 1.0000 .
C1A Cl1A 1.777(7) .
C1A Cl2A 1.755(8) .
C1A Cl3A 1.753(7) .
C1B H1B 1.0000 .
C1B Cl1B 1.710(14) .
C1B Cl2B 1.741(15) .
C1B Cl2H 1.87(2) .
C1B Cl3B 1.810(15) .
C1B Cl1F 1.905(10) .
C1B Cl1H 1.635(16) .
C1B Cl2F 1.783(8) .
C1B Cl3F 1.788(10) .
Cl2B Cl2H 0.95(3) .
Cl2B Cl3B 0.81(3) .
Cl2B Cl3H 1.91(3) .
Cl2H Cl3B 0.66(3) .
Cl2H Cl3H 1.17(3) .
Cl3B Cl3H 1.14(3) .
Cl1F Cl1H 1.058(16) .
C1C H1C 1.0000 .
C1C Cl1C 1.766(13) .
C1C Cl2C 1.616(13) .
C1C Cl3C 1.424(16) .
C1C Cl4C 1.915(16) .
C1D H1D 1.0000 .
C1D Cl1D 1.772(10) .
C1D Cl2D 1.665(11) .
C1D Cl3D 1.832(13) .
C1D Cl4D 1.738(12) .
C1D Cl5D 1.577(13) .
C1E H1E 1.0000 .
C1E Cl1E 1.731(11) .
C1E Cl2E 1.736(11) .
C1E Cl3E 1.734(10) .
C1G H1G 1.0000 .
C1G Cl1G 1.731(11) .
C1G Cl2G 1.736(11) .
C1G Cl3G 1.734(10) .

_cod_database_fobs_code 4135640
